data_2203111
loop_
_publ_author_name
'You, Zhong-Lu'
'Xiong, Zhong-Duo'
'Liu, Wei-Sheng'
'Tan, Min-Yu'
'Zhu, Hai-Liang'

_publ_section_title <i>trans</i>-Diazidobis{2-[(3-cyclohexylaminopropylimino)methyl]phenolato}nickel(II)
_journal_issue 1
_journal_name_full 'Acta Crystallographica Section E'
_journal_page_first m79
_journal_page_last m81
_journal_paper_doi 10.1107/S1600536803027235
_journal_volume 60
_journal_year 2004
_chemical_formula_iupac '[Ni (C16 H24 N2 O)2 (N3)2]'
_chemical_formula_moiety 'C32 H48 N10 Ni O2'
_chemical_formula_sum 'C32 H48 N10 Ni O2'
_chemical_formula_weight 663.50
_chemical_name_systematic
;
 Trans-Bis{2-
 [(3-cyclohexylaminopropylimino)methyl]phenolato}diazidonickel(II)
;
_space_group_IT_number 2
_symmetry_cell_setting triclinic
_symmetry_space_group_name_Hall '-P 1'
_symmetry_space_group_name_H-M 'P -1'
_atom_sites_solution_hydrogens geom
_atom_sites_solution_primary direct
_atom_sites_solution_secondary difmap
_audit_creation_method SHELXL-97
_cell_angle_alpha 101.291(7)
_cell_angle_beta 93.077(7)
_cell_angle_gamma 92.768(7)
_cell_formula_units_Z 2
_cell_length_a 7.911(4)
_cell_length_b 9.840(5)
_cell_length_c 21.292(10)
_cell_measurement_reflns_used 2229
_cell_measurement_temperature 298(2)
_cell_measurement_theta_max 22.3
_cell_measurement_theta_min 2.579
_cell_volume 1620.1(14)
_computing_cell_refinement SMART
_computing_data_collection 'SMART (Siemens, 1996)'
_computing_data_reduction 'SAINT (Siemens, 1996)'
_computing_molecular_graphics 'SHELXTL (Sheldrick, 1997)'
_computing_publication_material SHELXTL
_computing_structure_refinement 'SHELXL97 (Sheldrick, 1997)'
_computing_structure_solution 'SHELXS97 (Sheldrick, 1997)'
_diffrn_ambient_temperature 298(2)
_diffrn_measured_fraction_theta_full 0.986
_diffrn_measured_fraction_theta_max 0.986
_diffrn_measurement_device_type 'Siemens SMART CCD area-detector'
_diffrn_measurement_method '\f and \w'
_diffrn_radiation_monochromator graphite
_diffrn_radiation_source 'fine-focus sealed tube'
_diffrn_radiation_type MoK\a
_diffrn_radiation_wavelength 0.71073
_diffrn_reflns_av_R_equivalents 0.0247
_diffrn_reflns_av_sigmaI/netI 0.0711
_diffrn_reflns_limit_h_max 9
_diffrn_reflns_limit_h_min -9
_diffrn_reflns_limit_k_max 10
_diffrn_reflns_limit_k_min -11
_diffrn_reflns_limit_l_max 24
_diffrn_reflns_limit_l_min -25
_diffrn_reflns_number 8609
_diffrn_reflns_theta_full 25.02
_diffrn_reflns_theta_max 25.02
_diffrn_reflns_theta_min 2.15
_diffrn_standards_decay_% 0
_diffrn_standards_number 0
_exptl_absorpt_coefficient_mu 0.645
_exptl_absorpt_correction_T_max 0.9208
_exptl_absorpt_correction_T_min 0.8553
_exptl_absorpt_correction_type multi-scan
_exptl_absorpt_process_details '(SADABS; Sheldrick, 1996)'
_exptl_crystal_colour green
_exptl_crystal_density_diffrn 1.356
_exptl_crystal_density_method 'not measured'
_exptl_crystal_description prism
_exptl_crystal_F_000 704
_exptl_crystal_size_max 0.25
_exptl_crystal_size_mid 0.18
_exptl_crystal_size_min 0.13
_refine_diff_density_max 0.483
_refine_diff_density_min -0.331
_refine_ls_extinction_method none
_refine_ls_goodness_of_fit_ref 0.855
_refine_ls_hydrogen_treatment constr
_refine_ls_matrix_type full
_refine_ls_number_parameters 409
_refine_ls_number_reflns 5647
_refine_ls_number_restraints 0
_refine_ls_restrained_S_all 0.855
_refine_ls_R_factor_all 0.0726
_refine_ls_R_factor_gt 0.0429
_refine_ls_shift/su_max 0.000
_refine_ls_shift/su_mean 0.000
_refine_ls_structure_factor_coef Fsqd
_refine_ls_weighting_details 'calc w = 1/[\s^2^(Fo^2^)+(0.0513P)^2^] where P = (Fo^2^+2Fc^2^)/3'
_refine_ls_weighting_scheme calc
_refine_ls_wR_factor_gt 0.0928
_refine_ls_wR_factor_ref 0.1034
_reflns_number_gt 3698
_reflns_number_total 5647
_reflns_threshold_expression I>\s(I)
_cod_data_source_file su6050.cif
_cod_data_source_block I
_cod_depositor_comments
;
The following automatic conversions were performed:
'_symmetry_cell_setting' value 'Triclinic' changed to 'triclinic'
according to '/home/saulius/struct/CIF-dictionaries/cif_core.dic'
dictionary named 'cif_core.dic' version 2.4.1 from 2010-06-29.

Automatic conversion script
Id: cif_fix_enum 1527 2010-12-29 10:47:43Z saulius 

The following automatic conversions were performed:

'_symmetry_cell_setting' value 'Triclinic' changed to 'triclinic'
according to /home/saulius/struct/CIF-dictionaries/cif_core.dic
dictionary named 'cif_core.dic' version 2.4.1 from 2010-06-29.

Automatic conversion script
Id: cif_fix_values 1715 2011-07-08 13:25:40Z adriana 
;
_cod_original_cell_volume 1620.2(13)
_cod_database_code 2203111
_cod_database_fobs_code 2203111

loop_
_symmetry_equiv_pos_as_xyz
'x, y, z'
'-x, -y, -z'

loop_
_atom_site_label
_atom_site_fract_x
_atom_site_fract_y
_atom_site_fract_z
_atom_site_U_iso_or_equiv
_atom_site_adp_type
_atom_site_calc_flag
_atom_site_refinement_flags
_atom_site_occupancy
_atom_site_type_symbol
Ni1 1.0000 0.5000 0.0000 0.03497(16) Uani d S 1 Ni
Ni2 0.5000 0.5000 0.5000 0.03517(16) Uani d S 1 Ni
N1 0.8482(3) 0.5872(2) 0.07145(12) 0.0363(6) Uani d . 1 N
N2 0.7128(3) 0.7858(2) -0.04662(12) 0.0450(7) Uani d . 1 N
H2A 0.6009 0.7762 -0.0578 0.054 Uiso d R 1 H
H2B 0.7547 0.7013 -0.0559 0.054 Uiso d R 1 H
N3 0.8769(4) 0.2990(3) 0.00270(14) 0.0530(7) Uani d . 1 N
N4 0.7682(4) 0.2736(3) 0.03464(14) 0.0465(7) Uani d . 1 N
N5 0.6622(4) 0.2450(3) 0.06682(16) 0.0693(9) Uani d . 1 N
N6 0.3250(3) 0.4060(2) 0.42688(12) 0.0372(6) Uani d . 1 N
N7 0.1915(3) 0.1923(2) 0.54319(11) 0.0372(6) Uani d . 1 N
H7A 0.0805 0.2042 0.5479 0.045 Uiso d R 1 H
H7B 0.2476 0.2755 0.5569 0.045 Uiso d R 1 H
N8 0.6275(3) 0.3091(3) 0.49020(13) 0.0491(7) Uani d . 1 N
N9 0.7331(3) 0.2781(2) 0.52448(13) 0.0400(6) Uani d . 1 N
N10 0.8368(3) 0.2429(3) 0.55857(15) 0.0596(8) Uani d . 1 N
O1 1.1754(2) 0.4729(2) 0.06946(9) 0.0420(5) Uani d . 1 O
O2 0.6451(2) 0.55699(19) 0.43151(9) 0.0411(5) Uani d . 1 O
C1 0.8921(4) 0.6120(3) 0.13151(15) 0.0418(8) Uani d . 1 C
H1 0.8071 0.6401 0.1588 0.050 Uiso d R 1 H
C2 1.0562(4) 0.6015(3) 0.16217(14) 0.0386(7) Uani d . 1 C
C3 1.1895(4) 0.5343(3) 0.12995(14) 0.0380(7) Uani d . 1 C
C4 1.3413(4) 0.5290(3) 0.16712(15) 0.0454(8) Uani d . 1 C
H4 1.4314 0.4841 0.1477 0.054 Uiso d R 1 H
C5 1.3592(5) 0.5881(3) 0.23123(17) 0.0526(9) Uani d . 1 C
H5 1.4624 0.5854 0.2539 0.063 Uiso d R 1 H
C6 1.2281(5) 0.6519(3) 0.26257(17) 0.0578(10) Uani d . 1 C
H6 1.2407 0.6906 0.3062 0.069 Uiso d R 1 H
C7 1.0786(4) 0.6565(3) 0.22812(15) 0.0494(8) Uani d . 1 C
H7 0.9884 0.6977 0.2492 0.059 Uiso d R 1 H
C8 0.6693(4) 0.6094(3) 0.05568(16) 0.0466(8) Uani d . 1 C
H8A 0.5987 0.5685 0.0838 0.056 Uiso d R 1 H
H8B 0.6379 0.5620 0.0119 0.056 Uiso d R 1 H
C9 0.6348(4) 0.7615(3) 0.06245(16) 0.0523(9) Uani d . 1 C
H9A 0.5159 0.7682 0.0505 0.063 Uiso d R 1 H
H9B 0.6543 0.8058 0.1073 0.063 Uiso d R 1 H
C10 0.7390(4) 0.8418(3) 0.02347(15) 0.0478(8) Uani d . 1 C
H10A 0.7099 0.9380 0.0324 0.057 Uiso d R 1 H
H10B 0.8580 0.8393 0.0365 0.057 Uiso d R 1 H
C11 0.7957(5) 0.8784(4) -0.08660(17) 0.0581(10) Uani d . 1 C
H11A 0.8816 0.9351 -0.0585 0.080 Uiso d R 1 H
C12 0.6726(4) 0.9761(3) -0.10424(18) 0.0576(10) Uani d . 1 C
H12A 0.6334 1.0327 -0.0658 0.069 Uiso d R 1 H
H12B 0.5755 0.9218 -0.1278 0.069 Uiso d R 1 H
C13 0.7499(5) 1.0698(4) -0.1456(2) 0.0753(12) Uani d . 1 C
H13A 0.6602 1.1190 -0.1624 0.090 Uiso d R 1 H
H13B 0.8289 1.1383 -0.1188 0.090 Uiso d R 1 H
C14 0.8383(5) 0.9966(4) -0.1991(2) 0.0754(12) Uani d . 1 C
H14A 0.8989 1.0638 -0.2187 0.090 Uiso d R 1 H
H14B 0.7556 0.9442 -0.2311 0.090 Uiso d R 1 H
C15 0.9618(5) 0.8990(4) -0.1790(2) 0.0698(11) Uani d . 1 C
H15A 1.0577 0.9528 -0.1543 0.084 Uiso d R 1 H
H15B 1.0040 0.8432 -0.2170 0.084 Uiso d R 1 H
C16 0.8837(5) 0.8034(4) -0.1396(2) 0.0766(13) Uani d . 1 C
H16A 0.8027 0.7370 -0.1666 0.092 Uiso d R 1 H
H16B 0.9720 0.7520 -0.1233 0.092 Uiso d R 1 H
C17 0.3594(4) 0.3740(3) 0.36897(15) 0.0413(8) Uani d . 1 C
H17 0.2693 0.3355 0.3401 0.050 Uiso d R 1 H
C18 0.5208(4) 0.3899(3) 0.34174(14) 0.0380(7) Uani d . 1 C
C19 0.5398(4) 0.3185(3) 0.27929(15) 0.0487(8) Uani d . 1 C
H19 0.4487 0.2618 0.2579 0.058 Uiso d R 1 H
C20 0.6838(5) 0.3275(3) 0.24805(17) 0.0569(9) Uani d . 1 C
H20 0.6918 0.2775 0.2066 0.068 Uiso d R 1 H
C21 0.8178(4) 0.4130(3) 0.27967(17) 0.0533(9) Uani d . 1 C
H21 0.9184 0.4201 0.2596 0.064 Uiso d R 1 H
C22 0.8041(4) 0.4879(3) 0.34064(16) 0.0440(8) Uani d . 1 C
H22 0.8958 0.5461 0.3606 0.053 Uiso d R 1 H
C23 0.6564(4) 0.4800(3) 0.37401(15) 0.0381(7) Uani d . 1 C
C24 0.1482(4) 0.3738(3) 0.44084(16) 0.0445(8) Uani d . 1 C
H24A 0.0715 0.4113 0.4124 0.053 Uiso d R 1 H
H24B 0.1300 0.4184 0.4846 0.053 Uiso d R 1 H
C25 0.1081(4) 0.2188(3) 0.43234(15) 0.0471(8) Uani d . 1 C
H25A -0.0094 0.2039 0.4415 0.057 Uiso d R 1 H
H25B 0.1190 0.1765 0.3877 0.057 Uiso d R 1 H
C26 0.2170(4) 0.1448(3) 0.47383(14) 0.0420(8) Uani d . 1 C
H26A 0.1893 0.0457 0.4617 0.050 Uiso d R 1 H
H26B 0.3353 0.1615 0.4663 0.050 Uiso d R 1 H
C27 0.2506(4) 0.0970(3) 0.58603(15) 0.0383(7) Uani d . 1 C
H27A 0.2176 0.0033 0.5649 0.080 Uiso d R 1 H
C28 0.1648(4) 0.1265(4) 0.64761(16) 0.0527(9) Uani d . 1 C
H28A 0.0428 0.1135 0.6390 0.063 Uiso d R 1 H
H28B 0.1916 0.2228 0.6680 0.063 Uiso d R 1 H
C29 0.2228(4) 0.0329(4) 0.69294(17) 0.0586(10) Uani d . 1 C
H29A 0.1708 0.0586 0.7335 0.070 Uiso d R 1 H
H29B 0.1864 -0.0627 0.6744 0.070 Uiso d R 1 H
C30 0.4127(4) 0.0456(3) 0.70445(17) 0.0560(9) Uani d . 1 C
H30A 0.4474 -0.0192 0.7309 0.067 Uiso d R 1 H
H30B 0.4476 0.1387 0.7275 0.067 Uiso d R 1 H
C31 0.4991(4) 0.0163(4) 0.64229(18) 0.0589(10) Uani d . 1 C
H31A 0.4747 -0.0801 0.6216 0.071 Uiso d R 1 H
H31B 0.6208 0.0311 0.6513 0.071 Uiso d R 1 H
C32 0.4408(4) 0.1095(3) 0.59681(16) 0.0508(9) Uani d . 1 C
H32A 0.4764 0.2054 0.6152 0.061 Uiso d R 1 H
H32B 0.4925 0.0839 0.5562 0.061 Uiso d R 1 H

loop_
_atom_site_aniso_label
_atom_site_aniso_U_11
_atom_site_aniso_U_22
_atom_site_aniso_U_33
_atom_site_aniso_U_12
_atom_site_aniso_U_13
_atom_site_aniso_U_23
Ni1 0.0367(3) 0.0351(3) 0.0343(3) 0.0071(2) 0.0074(2) 0.0074(2)
Ni2 0.0356(3) 0.0334(3) 0.0363(3) -0.0011(2) -0.0029(2) 0.0088(2)
N1 0.0395(15) 0.0351(14) 0.0376(15) 0.0056(11) 0.0102(12) 0.0119(11)
N2 0.0454(16) 0.0430(16) 0.0507(17) 0.0146(12) 0.0109(13) 0.0142(13)
N3 0.0597(19) 0.0428(17) 0.0560(19) -0.0036(14) 0.0172(15) 0.0067(13)
N4 0.0479(18) 0.0395(16) 0.0520(19) 0.0017(13) -0.0006(15) 0.0104(13)
N5 0.0528(19) 0.088(2) 0.074(2) -0.0044(17) 0.0102(17) 0.0337(19)
N6 0.0359(14) 0.0366(15) 0.0405(16) -0.0014(11) -0.0029(12) 0.0131(12)
N7 0.0328(14) 0.0360(14) 0.0432(16) -0.0008(11) 0.0029(11) 0.0093(12)
N8 0.0512(17) 0.0448(17) 0.0504(18) 0.0059(14) -0.0078(14) 0.0098(14)
N9 0.0389(16) 0.0359(15) 0.0464(17) 0.0022(12) 0.0095(14) 0.0091(13)
N10 0.0427(17) 0.076(2) 0.068(2) 0.0159(15) 0.0040(15) 0.0297(17)
O1 0.0433(12) 0.0486(13) 0.0351(13) 0.0148(10) 0.0050(10) 0.0067(10)
O2 0.0450(12) 0.0375(12) 0.0387(13) -0.0075(10) -0.0001(10) 0.0059(10)
C1 0.049(2) 0.0378(18) 0.043(2) 0.0091(15) 0.0175(16) 0.0119(15)
C2 0.0485(19) 0.0322(17) 0.0376(19) 0.0046(14) 0.0115(15) 0.0098(14)
C3 0.0492(19) 0.0324(17) 0.0340(18) -0.0004(14) 0.0040(15) 0.0112(14)
C4 0.050(2) 0.0414(19) 0.047(2) 0.0009(15) 0.0026(16) 0.0144(16)
C5 0.063(2) 0.042(2) 0.053(2) -0.0053(18) -0.0105(19) 0.0162(17)
C6 0.086(3) 0.049(2) 0.036(2) -0.002(2) -0.003(2) 0.0056(16)
C7 0.066(2) 0.045(2) 0.040(2) 0.0067(17) 0.0135(18) 0.0105(16)
C8 0.0365(18) 0.060(2) 0.046(2) 0.0038(16) 0.0128(15) 0.0143(16)
C9 0.050(2) 0.062(2) 0.047(2) 0.0215(18) 0.0120(17) 0.0099(17)
C10 0.054(2) 0.044(2) 0.046(2) 0.0146(16) 0.0037(16) 0.0067(16)
C11 0.069(2) 0.055(2) 0.060(2) 0.0187(19) 0.0205(19) 0.0262(19)
C12 0.060(2) 0.047(2) 0.073(3) 0.0236(18) 0.0193(19) 0.0196(18)
C13 0.096(3) 0.064(3) 0.082(3) 0.032(2) 0.032(3) 0.041(2)
C14 0.090(3) 0.061(3) 0.087(3) 0.013(2) 0.026(3) 0.037(2)
C15 0.066(3) 0.073(3) 0.083(3) 0.019(2) 0.033(2) 0.037(2)
C16 0.079(3) 0.061(3) 0.109(4) 0.032(2) 0.047(3) 0.046(2)
C17 0.0420(19) 0.0417(19) 0.040(2) -0.0058(14) -0.0091(15) 0.0122(15)
C18 0.051(2) 0.0305(17) 0.0338(18) -0.0007(14) -0.0035(15) 0.0114(14)
C19 0.062(2) 0.0400(19) 0.042(2) -0.0048(16) -0.0054(17) 0.0065(15)
C20 0.078(3) 0.047(2) 0.044(2) 0.0069(19) 0.011(2) 0.0026(16)
C21 0.061(2) 0.046(2) 0.056(2) 0.0088(18) 0.0206(18) 0.0115(17)
C22 0.0456(19) 0.0355(18) 0.052(2) 0.0023(15) 0.0025(16) 0.0110(15)
C23 0.0452(19) 0.0327(17) 0.0389(19) 0.0038(14) 0.0000(15) 0.0135(14)
C24 0.0361(18) 0.053(2) 0.046(2) 0.0029(15) -0.0062(15) 0.0152(16)
C25 0.0420(19) 0.052(2) 0.044(2) -0.0113(16) -0.0015(15) 0.0068(16)
C26 0.0452(19) 0.0375(18) 0.0411(19) -0.0019(14) 0.0065(15) 0.0025(14)
C27 0.0382(17) 0.0310(17) 0.0471(19) 0.0003(13) 0.0035(14) 0.0113(14)
C28 0.0441(19) 0.065(2) 0.055(2) 0.0107(17) 0.0109(17) 0.0238(18)
C29 0.060(2) 0.065(2) 0.060(2) 0.0105(19) 0.0136(19) 0.0289(19)
C30 0.067(2) 0.048(2) 0.056(2) 0.0068(18) -0.0038(19) 0.0182(17)
C31 0.047(2) 0.065(2) 0.070(3) 0.0151(18) 0.0012(19) 0.026(2)
C32 0.0405(19) 0.057(2) 0.059(2) 0.0088(16) 0.0093(16) 0.0194(18)

loop_
_atom_type_symbol
_atom_type_description
_atom_type_scat_dispersion_real
_atom_type_scat_dispersion_imag
_atom_type_scat_source
C C 0.0033 0.0016 'International Tables Vol C Tables 4.2.6.8 and 6.1.1.4'
H H 0.0000 0.0000 'International Tables Vol C Tables 4.2.6.8 and 6.1.1.4'
N N 0.0061 0.0033 'International Tables Vol C Tables 4.2.6.8 and 6.1.1.4'
O O 0.0106 0.0060 'International Tables Vol C Tables 4.2.6.8 and 6.1.1.4'
Ni Ni 0.3393 1.1124 'International Tables Vol C Tables 4.2.6.8 and 6.1.1.4'

loop_
_geom_angle_atom_site_label_1
_geom_angle_atom_site_label_2
_geom_angle_atom_site_label_3
_geom_angle_site_symmetry_1
_geom_angle_site_symmetry_3
_geom_angle
O1 Ni1 O1 2_765 . 180.00(11)
O1 Ni1 N1 2_765 . 91.29(9)
O1 Ni1 N1 . . 88.71(9)
O1 Ni1 N1 2_765 2_765 88.71(9)
O1 Ni1 N1 . 2_765 91.29(9)
N1 Ni1 N1 . 2_765 180.00(10)
O1 Ni1 N3 2_765 . 90.39(10)
O1 Ni1 N3 . . 89.61(10)
N1 Ni1 N3 . . 88.12(10)
N1 Ni1 N3 2_765 . 91.88(10)
O1 Ni1 N3 2_765 2_765 89.61(10)
O1 Ni1 N3 . 2_765 90.39(10)
N1 Ni1 N3 . 2_765 91.88(10)
N1 Ni1 N3 2_765 2_765 88.12(10)
N3 Ni1 N3 . 2_765 180.00(15)
O2 Ni2 O2 . 2_666 180.0
O2 Ni2 N6 . . 88.04(9)
O2 Ni2 N6 2_666 . 91.96(9)
O2 Ni2 N6 . 2_666 91.96(9)
O2 Ni2 N6 2_666 2_666 88.04(9)
N6 Ni2 N6 . 2_666 180.0000(10)
O2 Ni2 N8 . 2_666 90.82(9)
O2 Ni2 N8 2_666 2_666 89.18(9)
N6 Ni2 N8 . 2_666 90.57(10)
N6 Ni2 N8 2_666 2_666 89.43(10)
O2 Ni2 N8 . . 89.18(9)
O2 Ni2 N8 2_666 . 90.82(9)
N6 Ni2 N8 . . 89.43(10)
N6 Ni2 N8 2_666 . 90.57(10)
N8 Ni2 N8 2_666 . 180.0000(10)
C1 N1 C8 . . 114.8(3)
C1 N1 Ni1 . . 124.6(2)
C8 N1 Ni1 . . 120.19(19)
C10 N2 C11 . . 112.9(3)
C10 N2 H2A . . 109.2
C11 N2 H2A . . 108.3
C10 N2 H2B . . 109.4
C11 N2 H2B . . 109.0
H2A N2 H2B . . 107.9
N4 N3 Ni1 . . 128.4(2)
N5 N4 N3 . . 178.1(3)
C17 N6 C24 . . 116.1(3)
C17 N6 Ni2 . . 123.5(2)
C24 N6 Ni2 . . 120.4(2)
C26 N7 C27 . . 115.3(2)
C26 N7 H7A . . 108.6
C27 N7 H7A . . 108.7
C26 N7 H7B . . 108.5
C27 N7 H7B . . 107.9
H7A N7 H7B . . 107.5
N9 N8 Ni2 . . 128.8(2)
N8 N9 N10 . . 178.0(3)
C3 O1 Ni1 . . 128.19(19)
C23 O2 Ni2 . . 123.83(17)
N1 C1 C2 . . 128.3(3)
N1 C1 H1 . . 115.9
C2 C1 H1 . . 115.8
C7 C2 C3 . . 119.6(3)
C7 C2 C1 . . 116.9(3)
C3 C2 C1 . . 123.4(3)
O1 C3 C2 . . 123.3(3)
O1 C3 C4 . . 119.9(3)
C2 C3 C4 . . 116.7(3)
C5 C4 C3 . . 121.7(3)
C5 C4 H4 . . 119.2
C3 C4 H4 . . 119.1
C4 C5 C6 . . 121.3(3)
C4 C5 H5 . . 119.3
C6 C5 H5 . . 119.3
C7 C6 C5 . . 118.3(3)
C7 C6 H6 . . 120.8
C5 C6 H6 . . 120.9
C6 C7 C2 . . 122.3(3)
C6 C7 H7 . . 118.9
C2 C7 H7 . . 118.8
N1 C8 C9 . . 112.9(2)
N1 C8 H8A . . 109.0
C9 C8 H8A . . 109.0
N1 C8 H8B . . 109.1
C9 C8 H8B . . 109.0
H8A C8 H8B . . 107.8
C10 C9 C8 . . 115.8(3)
C10 C9 H9A . . 108.4
C8 C9 H9A . . 108.4
C10 C9 H9B . . 108.3
C8 C9 H9B . . 108.3
H9A C9 H9B . . 107.4
N2 C10 C9 . . 112.7(3)
N2 C10 H10A . . 109.2
C9 C10 H10A . . 109.1
N2 C10 H10B . . 109.0
C9 C10 H10B . . 109.0
H10A C10 H10B . . 107.8
C16 C11 C12 . . 115.2(3)
C16 C11 N2 . . 113.8(3)
C12 C11 N2 . . 109.9(3)
C16 C11 H11A . . 105.8
C12 C11 H11A . . 105.6
N2 C11 H11A . . 105.7
C11 C12 C13 . . 111.7(3)
C11 C12 H12A . . 110.1
C13 C12 H12A . . 109.4
C11 C12 H12B . . 108.1
C13 C12 H12B . . 109.4
H12A C12 H12B . . 108.0
C14 C13 C12 . . 114.2(3)
C14 C13 H13A . . 108.7
C12 C13 H13A . . 108.6
C14 C13 H13B . . 108.7
C12 C13 H13B . . 108.8
H13A C13 H13B . . 107.6
C13 C14 C15 . . 112.6(3)
C13 C14 H14A . . 109.2
C15 C14 H14A . . 109.1
C13 C14 H14B . . 109.0
C15 C14 H14B . . 109.0
H14A C14 H14B . . 107.8
C14 C15 C16 . . 112.8(3)
C14 C15 H15A . . 109.0
C16 C15 H15A . . 109.3
C14 C15 H15B . . 109.0
C16 C15 H15B . . 108.8
H15A C15 H15B . . 107.8
C11 C16 C15 . . 112.2(3)
C11 C16 H16A . . 108.2
C15 C16 H16A . . 109.6
C11 C16 H16B . . 109.8
C15 C16 H16B . . 109.1
H16A C16 H16B . . 107.9
N6 C17 C18 . . 128.2(3)
N6 C17 H17 . . 115.8
C18 C17 H17 . . 116.0
C19 C18 C23 . . 118.7(3)
C19 C18 C17 . . 118.1(3)
C23 C18 C17 . . 123.0(3)
C20 C19 C18 . . 123.6(3)
C20 C19 H19 . . 118.2
C18 C19 H19 . . 118.2
C19 C20 C21 . . 118.0(3)
C19 C20 H20 . . 121.0
C21 C20 H20 . . 121.0
C22 C21 C20 . . 120.6(3)
C22 C21 H21 . . 119.7
C20 C21 H21 . . 119.7
C21 C22 C23 . . 122.4(3)
C21 C22 H22 . . 118.8
C23 C22 H22 . . 118.8
O2 C23 C22 . . 120.8(3)
O2 C23 C18 . . 122.5(3)
C22 C23 C18 . . 116.6(3)
N6 C24 C25 . . 111.8(2)
N6 C24 H24A . . 109.3
C25 C24 H24A . . 109.2
N6 C24 H24B . . 109.2
C25 C24 H24B . . 109.4
H24A C24 H24B . . 107.9
C26 C25 C24 . . 115.6(2)
C26 C25 H25A . . 108.3
C24 C25 H25A . . 108.3
C26 C25 H25B . . 108.5
C24 C25 H25B . . 108.5
H25A C25 H25B . . 107.4
N7 C26 C25 . . 111.8(3)
N7 C26 H26A . . 109.3
C25 C26 H26A . . 109.2
N7 C26 H26B . . 109.3
C25 C26 H26B . . 109.2
H26A C26 H26B . . 107.9
C28 C27 N7 . . 109.7(2)
C28 C27 C32 . . 112.0(3)
N7 C27 C32 . . 110.8(2)
C28 C27 H27A . . 108.0
N7 C27 H27A . . 108.1
C32 C27 H27A . . 108.1
C27 C28 C29 . . 111.5(3)
C27 C28 H28A . . 109.8
C29 C28 H28A . . 109.6
C27 C28 H28B . . 108.6
C29 C28 H28B . . 109.3
H28A C28 H28B . . 108.0
C30 C29 C28 . . 110.7(3)
C30 C29 H29A . . 109.5
C28 C29 H29A . . 109.5
C30 C29 H29B . . 109.5
C28 C29 H29B . . 109.4
H29A C29 H29B . . 108.1
C29 C30 C31 . . 111.4(3)
C29 C30 H30A . . 109.3
C31 C30 H30A . . 109.4
C29 C30 H30B . . 109.3
C31 C30 H30B . . 109.4
H30A C30 H30B . . 108.0
C30 C31 C32 . . 111.7(3)
C30 C31 H31A . . 109.4
C32 C31 H31A . . 109.3
C30 C31 H31B . . 109.2
C32 C31 H31B . . 109.2
H31A C31 H31B . . 108.0
C27 C32 C31 . . 110.4(3)
C27 C32 H32A . . 108.9
C31 C32 H32A . . 109.6
C27 C32 H32B . . 110.0
C31 C32 H32B . . 109.7
H32A C32 H32B . . 108.2

loop_
_geom_bond_atom_site_label_1
_geom_bond_atom_site_label_2
_geom_bond_site_symmetry_2
_geom_bond_distance
Ni1 O1 2_765 2.038(2)
Ni1 O1 . 2.038(2)
Ni1 N1 . 2.068(3)
Ni1 N1 2_765 2.068(3)
Ni1 N3 . 2.175(3)
Ni1 N3 2_765 2.175(3)
Ni2 O2 . 2.049(2)
Ni2 O2 2_666 2.049(2)
Ni2 N6 . 2.068(2)
Ni2 N6 2_666 2.068(2)
Ni2 N8 2_666 2.154(3)
Ni2 N8 . 2.154(3)
N1 C1 . 1.280(4)
N1 C8 . 1.473(4)
N2 C10 . 1.486(4)
N2 C11 . 1.513(4)
N2 H2A . 0.9000
N2 H2B . 0.8999
N3 N4 . 1.172(4)
N4 N5 . 1.169(4)
N6 C17 . 1.259(4)
N6 C24 . 1.478(4)
N7 C26 . 1.487(4)
N7 C27 . 1.504(3)
N7 H7A . 0.9000
N7 H7B . 0.9001
N8 N9 . 1.171(3)
N9 N10 . 1.175(3)
O1 C3 . 1.308(3)
O2 C23 . 1.318(3)
C1 C2 . 1.439(4)
C1 H1 . 0.9300
C2 C7 . 1.401(4)
C2 C3 . 1.410(4)
C3 C4 . 1.411(4)
C4 C5 . 1.372(4)
C4 H4 . 0.9300
C5 C6 . 1.374(5)
C5 H5 . 0.9300
C6 C7 . 1.365(4)
C6 H6 . 0.9300
C7 H7 . 0.9301
C8 C9 . 1.516(4)
C8 H8A . 0.9700
C8 H8B . 0.9700
C9 C10 . 1.503(4)
C9 H9A . 0.9700
C9 H9B . 0.9700
C10 H10A . 0.9700
C10 H10B . 0.9700
C11 C16 . 1.453(5)
C11 C12 . 1.485(4)
C11 H11A . 0.9599
C12 C13 . 1.524(4)
C12 H12A . 0.9700
C12 H12B . 0.9700
C13 C14 . 1.455(5)
C13 H13A . 0.9699
C13 H13B . 0.9700
C14 C15 . 1.507(5)
C14 H14A . 0.9701
C14 H14B . 0.9700
C15 C16 . 1.509(4)
C15 H15A . 0.9700
C15 H15B . 0.9699
C16 H16A . 0.9701
C16 H16B . 0.9700
C17 C18 . 1.445(4)
C17 H17 . 0.9300
C18 C19 . 1.396(4)
C18 C23 . 1.414(4)
C19 C20 . 1.357(5)
C19 H19 . 0.9300
C20 C21 . 1.379(4)
C20 H20 . 0.9299
C21 C22 . 1.374(4)
C21 H21 . 0.9300
C22 C23 . 1.407(4)
C22 H22 . 0.9300
C24 C25 . 1.516(4)
C24 H24A . 0.9700
C24 H24B . 0.9700
C25 C26 . 1.511(4)
C25 H25A . 0.9700
C25 H25B . 0.9700
C26 H26A . 0.9700
C26 H26B . 0.9700
C27 C28 . 1.493(4)
C27 C32 . 1.506(4)
C27 H27A . 0.9600
C28 C29 . 1.527(4)
C28 H28A . 0.9700
C28 H28B . 0.9699
C29 C30 . 1.504(4)
C29 H29A . 0.9700
C29 H29B . 0.9699
C30 C31 . 1.506(5)
C30 H30A . 0.9700
C30 H30B . 0.9700
C31 C32 . 1.527(4)
C31 H31A . 0.9701
C31 H31B . 0.9700
C32 H32A . 0.9700
C32 H32B . 0.9699

loop_
_geom_hbond_atom_site_label_D
_geom_hbond_atom_site_label_H
_geom_hbond_atom_site_label_A
_geom_hbond_site_symmetry_A
_geom_hbond_distance_DH
_geom_hbond_distance_HA
_geom_hbond_distance_DA
_geom_hbond_angle_DHA
N2 H2A N5 2_665 0.90 2.08 2.967(4) 170
N2 H2B O1 2_765 0.90 1.80 2.698(3) 175
N7 H7A N10 1_455 0.90 2.00 2.898(4) 177
N7 H7B O2 2_666 0.90 1.78 2.673(3) 169

loop_
_geom_torsion_atom_site_label_1
_geom_torsion_atom_site_label_2
_geom_torsion_atom_site_label_3
_geom_torsion_atom_site_label_4
_geom_torsion_site_symmetry_1
_geom_torsion
O1 Ni1 N1 C1 2_765 -174.7(2)
O1 Ni1 N1 C1 . 5.3(2)
N1 Ni1 N1 C1 2_765 -2E1(10)
N3 Ni1 N1 C1 . 94.9(2)
N3 Ni1 N1 C1 2_765 -85.1(2)
O1 Ni1 N1 C8 2_765 13.0(2)
O1 Ni1 N1 C8 . -167.0(2)
N1 Ni1 N1 C8 2_765 17E1(10)
N3 Ni1 N1 C8 . -77.4(2)
N3 Ni1 N1 C8 2_765 102.6(2)
O1 Ni1 N3 N4 2_765 -90.0(3)
O1 Ni1 N3 N4 . 90.0(3)
N1 Ni1 N3 N4 . 1.2(3)
N1 Ni1 N3 N4 2_765 -178.8(3)
N3 Ni1 N3 N4 2_765 -16E1(10)
Ni1 N3 N4 N5 . -137(11)
O2 Ni2 N6 C17 . 18.6(2)
O2 Ni2 N6 C17 2_666 -161.4(2)
N6 Ni2 N6 C17 2_666 -15E1(10)
N8 Ni2 N6 C17 2_666 109.4(2)
N8 Ni2 N6 C17 . -70.6(2)
O2 Ni2 N6 C24 . -160.8(2)
O2 Ni2 N6 C24 2_666 19.2(2)
N6 Ni2 N6 C24 2_666 3E1(10)
N8 Ni2 N6 C24 2_666 -70.0(2)
N8 Ni2 N6 C24 . 110.0(2)
O2 Ni2 N8 N9 . 103.9(3)
O2 Ni2 N8 N9 2_666 -76.1(3)
N6 Ni2 N8 N9 . -168.0(3)
N6 Ni2 N8 N9 2_666 12.0(3)
N8 Ni2 N8 N9 2_666 11E1(10)
Ni2 N8 N9 N10 . 141(9)
O1 Ni1 O1 C3 2_765 13E1(10)
N1 Ni1 O1 C3 . -18.6(2)
N1 Ni1 O1 C3 2_765 161.4(2)
N3 Ni1 O1 C3 . -106.8(2)
N3 Ni1 O1 C3 2_765 73.2(2)
O2 Ni2 O2 C23 2_666 14E1(10)
N6 Ni2 O2 C23 . -35.2(2)
N6 Ni2 O2 C23 2_666 144.8(2)
N8 Ni2 O2 C23 2_666 -125.7(2)
N8 Ni2 O2 C23 . 54.3(2)
C8 N1 C1 C2 . -179.5(3)
Ni1 N1 C1 C2 . 7.9(4)
N1 C1 C2 C7 . 169.6(3)
N1 C1 C2 C3 . -13.2(5)
Ni1 O1 C3 C2 . 19.2(4)
Ni1 O1 C3 C4 . -164.17(19)
C7 C2 C3 O1 . 175.7(3)
C1 C2 C3 O1 . -1.4(4)
C7 C2 C3 C4 . -1.0(4)
C1 C2 C3 C4 . -178.1(3)
O1 C3 C4 C5 . -177.8(3)
C2 C3 C4 C5 . -0.9(4)
C3 C4 C5 C6 . 1.8(5)
C4 C5 C6 C7 . -0.6(5)
C5 C6 C7 C2 . -1.4(5)
C3 C2 C7 C6 . 2.3(4)
C1 C2 C7 C6 . 179.6(3)
C1 N1 C8 C9 . 76.4(3)
Ni1 N1 C8 C9 . -110.6(2)
N1 C8 C9 C10 . 56.8(4)
C11 N2 C10 C9 . 171.1(3)
C8 C9 C10 N2 . 60.5(4)
C10 N2 C11 C16 . 136.7(3)
C10 N2 C11 C12 . -92.4(3)
C16 C11 C12 C13 . -48.9(5)
N2 C11 C12 C13 . -179.0(3)
C11 C12 C13 C14 . 48.1(5)
C12 C13 C14 C15 . -49.5(5)
C13 C14 C15 C16 . 50.5(5)
C12 C11 C16 C15 . 50.8(5)
N2 C11 C16 C15 . 179.0(3)
C14 C15 C16 C11 . -50.6(5)
C24 N6 C17 C18 . -178.4(3)
Ni2 N6 C17 C18 . 2.3(4)
N6 C17 C18 C19 . 165.2(3)
N6 C17 C18 C23 . -18.5(5)
C23 C18 C19 C20 . 2.0(5)
C17 C18 C19 C20 . 178.5(3)
C18 C19 C20 C21 . -0.7(5)
C19 C20 C21 C22 . -0.8(5)
C20 C21 C22 C23 . 1.0(5)
Ni2 O2 C23 C22 . -151.1(2)
Ni2 O2 C23 C18 . 31.3(4)
C21 C22 C23 O2 . -177.5(3)
C21 C22 C23 C18 . 0.2(4)
C19 C18 C23 O2 . 176.0(3)
C17 C18 C23 O2 . -0.3(4)
C19 C18 C23 C22 . -1.7(4)
C17 C18 C23 C22 . -178.0(3)
C17 N6 C24 C25 . 69.9(3)
Ni2 N6 C24 C25 . -110.7(2)
N6 C24 C25 C26 . 59.2(4)
C27 N7 C26 C25 . 162.0(2)
C24 C25 C26 N7 . 64.7(3)
C26 N7 C27 C28 . -159.6(2)
C26 N7 C27 C32 . 76.2(3)
N7 C27 C28 C29 . -179.3(2)
C32 C27 C28 C29 . -55.8(4)
C27 C28 C29 C30 . 55.3(4)
C28 C29 C30 C31 . -55.1(4)
C29 C30 C31 C32 . 55.5(4)
C28 C27 C32 C31 . 55.0(4)
N7 C27 C32 C31 . 178.0(3)
C30 C31 C32 C27 . -54.7(4)
